data_7233945
loop_
_publ_author_name
'Anurach Poloek'
'Chiao-Wen Lin'
'Chin-Ti Chen'
'Chao-Tsen Chen'

_publ_section_title
;
 High colour rendering index and colour stable hybrid white efficient
 OLEDs with a double emitting layer structure using a single
 phosphorescence dopant of heteroleptic platinum complexes
;
_journal_name_full 'Journal of Materials Chemistry C'
_journal_page_first 10343
_journal_page_last 10356
_journal_paper_doi 10.1039/C4TC01791A
_journal_volume 2
_journal_year 2014
_chemical_formula_moiety 'C124 H72 F8 N16 O4 Pt4'
_chemical_formula_sum 'C124 H72 F8 N16 O4 Pt4'
_chemical_formula_weight 2782.33
_chemical_name_common PtCz
_chemical_name_systematic FPtCzND
_space_group_IT_number 15
_space_group_name_Hall '-C 2yc'
_space_group_name_H-M_alt 'C 1 2/c 1'
_symmetry_cell_setting monoclinic
_symmetry_Int_Tables_number 15
_symmetry_space_group_name_Hall '-C 2yc'
_symmetry_space_group_name_H-M 'C 1 2/c 1'
_atom_sites_solution_hydrogens geom
_cell_angle_alpha 90
_cell_angle_beta 114.761(2)
_cell_angle_gamma 90
_cell_formula_units_Z 4
_cell_length_a 51.3810(14)
_cell_length_b 7.9870(2)
_cell_length_c 26.1603(7)
_cell_measurement_reflns_used 9605
_cell_measurement_temperature 100.0(2)
_cell_measurement_theta_max 27.75
_cell_measurement_theta_min 2.59
_cell_volume 9748.7(5)
_computing_cell_refinement 'Bruker APEX2'
_computing_data_collection 'Bruker APEX2'
_computing_data_reduction 'Bruker SAINT'
_computing_molecular_graphics 'Ortep-3 for Windows (Farrugia, 1997)'
_computing_publication_material 'WinGX publication routines (Farrugia, 1999)'
_computing_structure_refinement 'SHELXL-2013 (Sheldrick, 2013)'
_computing_structure_solution 'SHELXS-97 (Sheldrick, 1997)'
_diffrn_ambient_temperature 100.0(2)
_diffrn_measured_fraction_theta_full 1
_diffrn_measured_fraction_theta_max 1
_diffrn_measurement_device_type 'CCD area detector'
_diffrn_measurement_method 'phi and omega scans'
_diffrn_radiation_monochromator graphite
_diffrn_radiation_type MoK\a
_diffrn_radiation_wavelength 0.71073
_diffrn_reflns_av_R_equivalents 0.0625
_diffrn_reflns_Laue_measured_fraction_full 1
_diffrn_reflns_Laue_measured_fraction_max 1
_diffrn_reflns_limit_h_max 64
_diffrn_reflns_limit_h_min -64
_diffrn_reflns_limit_k_max 9
_diffrn_reflns_limit_k_min -9
_diffrn_reflns_limit_l_max 32
_diffrn_reflns_limit_l_min -32
_diffrn_reflns_number 105284
_diffrn_reflns_point_group_measured_fraction_full 1
_diffrn_reflns_point_group_measured_fraction_max 1
_diffrn_reflns_theta_full 25
_diffrn_reflns_theta_max 26.372
_diffrn_reflns_theta_min 0.873
_exptl_absorpt_coefficient_mu 5.807
_exptl_absorpt_correction_T_max 0.9591
_exptl_absorpt_correction_T_min 0.8284
_exptl_absorpt_correction_type multi-scan
_exptl_absorpt_process_details 'Bruker SADABS, 1996'
_exptl_crystal_colour red
_exptl_crystal_density_diffrn 1.896
_exptl_crystal_density_meas ?
_exptl_crystal_description plate
_exptl_crystal_F_000 5376
_exptl_crystal_preparation Luminescent
_exptl_crystal_recrystallization_method 'Re-crystallisation from solvent: CH2Cl2/CH3OH'
_exptl_crystal_size_max 0.08
_exptl_crystal_size_mid 0.04
_exptl_crystal_size_min 0.01
_refine_diff_density_max 3.858
_refine_diff_density_min -0.858
_refine_diff_density_rms 0.164
_refine_ls_extinction_method none
_refine_ls_goodness_of_fit_ref 1.109
_refine_ls_hydrogen_treatment constr
_refine_ls_matrix_type full
_refine_ls_number_parameters 703
_refine_ls_number_reflns 9960
_refine_ls_number_restraints 251
_refine_ls_restrained_S_all 1.096
_refine_ls_R_factor_all 0.0332
_refine_ls_R_factor_gt 0.0282
_refine_ls_shift/su_max 0.003
_refine_ls_shift/su_mean 0
_refine_ls_structure_factor_coef Fsqd
_refine_ls_weighting_details 'w=1/[\s^2^(Fo^2^)+(0.0366P)^2^+39.4148P] where P=(Fo^2^+2Fc^2^)/3'
_refine_ls_weighting_scheme calc
_refine_ls_wR_factor_gt 0.0707
_refine_ls_wR_factor_ref 0.0728
_reflns_number_gt 9016
_reflns_number_total 9960
_reflns_threshold_expression 'I > 2\s(I)'
_cod_data_source_file 1000001.cif
_cod_data_source_block PCOD1000001
_cod_depositor_comments
;
The following automatic conversions were performed:

data item '_exptl_crystal_density_meas' value 'not measured' was
changed to '?' -- the value is perceived as not measured.

Automatic conversion script
Id: cif_fix_values 6909 2019-04-08 15:41:33Z antanas 
;
_cod_original_sg_symbol_H-M 'C 2/c'
_cod_database_code 7233945
_shelx_estimated_absorpt_t_min 0.654
_shelx_estimated_absorpt_t_max 0.944

loop_
_symmetry_equiv_pos_as_xyz
'x, y, z'
'-x, y, -z+1/2'
'x+1/2, y+1/2, z'
'-x+1/2, y+1/2, -z+1/2'
'-x, -y, -z'
'x, -y, z-1/2'
'-x+1/2, -y+1/2, -z'
'x+1/2, -y+1/2, z-1/2'

loop_
_atom_site_label
_atom_site_type_symbol
_atom_site_fract_x
_atom_site_fract_y
_atom_site_fract_z
_atom_site_U_iso_or_equiv
_atom_site_adp_type
_atom_site_occupancy
_atom_site_calc_flag
_atom_site_disorder_assembly
_atom_site_disorder_group
Pt1 Pt 0.37135(2) 0.70717(2) 0.03083(2) 0.01173(5) Uani 1 d . .
Pt2 Pt 0.36140(2) 0.35857(2) 0.07769(2) 0.01263(5) Uani 1 d . .
F1 F 0.38879(6) 1.0622(4) 0.21071(12) 0.0265(6) Uani 1 d . .
F2 F 0.47188(6) 0.8297(5) 0.21090(14) 0.0414(9) Uani 1 d . .
F3 F 0.46168(7) 0.4061(5) 0.24928(13) 0.0378(8) Uani 1 d . .
F4 F 0.46441(6) 0.1436(4) 0.09279(13) 0.0317(7) Uani 1 d . .
O1 O 0.33903(6) 0.6315(4) -0.04549(13) 0.0148(6) Uani 1 d . .
O2 O 0.31856(6) 0.4378(4) 0.04566(13) 0.0183(7) Uani 1 d . .
N1 N 0.34345(8) 0.8238(5) 0.05357(16) 0.0145(8) Uani 1 d . .
N2 N 0.39576(8) 0.5887(5) -0.00320(15) 0.0136(7) Uani 1 d . .
N3 N 0.37310(8) 0.3471(5) -0.13582(16) 0.0157(8) Uani 1 d . .
N4 N 0.43298(8) 0.2883(4) -0.08807(16) 0.0146(8) Uani 1 d . .
N5 N 0.37234(8) 0.4752(5) 0.15156(15) 0.0152(8) Uani 1 d . .
N6 N 0.34539(8) 0.2278(4) 0.00419(15) 0.0128(7) Uani 1 d . .
N7 N 0.27422(8) 0.2463(5) -0.11603(16) 0.0171(8) Uani 1 d . .
N8 N 0.29792(7) -0.0387(5) -0.14553(15) 0.0141(7) Uani 1 d . .
C1 C 0.31501(9) 0.8218(6) 0.0203(2) 0.0176(9) Uani 1 d . .
H1 H 0.308 0.7585 -0.0136 0.021 Uiso 1 calc . .
C2 C 0.29589(10) 0.9100(6) 0.0345(2) 0.0213(10) Uani 1 d . .
H2 H 0.2759 0.9068 0.0109 0.026 Uiso 1 calc . .
C3 C 0.30623(11) 1.0032(6) 0.0838(2) 0.0239(11) Uani 1 d . .
H3 H 0.2934 1.0661 0.0939 0.029 Uiso 1 calc . .
C4 C 0.33562(10) 1.0042(6) 0.1185(2) 0.0203(10) Uani 1 d . .
H4 H 0.3429 1.0665 0.1525 0.024 Uiso 1 calc . .
C5 C 0.35407(9) 0.9126(5) 0.10242(19) 0.0151(9) Uani 1 d . .
C6 C 0.38511(10) 0.8962(5) 0.13218(19) 0.0148(9) Uani 1 d . .
C7 C 0.40145(10) 0.9672(5) 0.1842(2) 0.0170(9) Uani 1 d . .
C8 C 0.43064(10) 0.9483(6) 0.2123(2) 0.0199(10) Uani 1 d . .
H8 H 0.4414 0.9979 0.248 0.024 Uiso 1 calc . .
C9 C 0.44315(10) 0.8512(7) 0.1847(2) 0.0231(11) Uani 1 d . .
C10 C 0.42817(10) 0.7763(6) 0.1333(2) 0.0206(10) Uani 1 d . .
H10 H 0.438 0.7095 0.117 0.025 Uiso 1 calc . .
C11 C 0.39875(10) 0.7979(5) 0.10521(19) 0.0141(9) Uani 1 d . .
C12 C 0.34869(9) 0.5425(5) -0.07520(19) 0.0139(9) Uani 1 d . .
C13 C 0.33207(9) 0.4761(6) -0.12814(19) 0.0158(9) Uani 1 d . .
H13 H 0.312 0.4948 -0.1454 0.019 Uiso 1 calc . .
C14 C 0.34522(10) 0.3820(6) -0.15550(19) 0.0172(9) Uani 1 d . .
H14 H 0.3332 0.3386 -0.1915 0.021 Uiso 1 calc . .
C15 C 0.38999(9) 0.4130(5) -0.08475(18) 0.0126(8) Uani 1 d . .
C16 C 0.42047(9) 0.3898(5) -0.06073(19) 0.0143(9) Uani 1 d . .
C17 C 0.43685(9) 0.4758(6) -0.01239(19) 0.0177(9) Uani 1 d . .
H17 H 0.4572 0.4683 0.0029 0.021 Uiso 1 calc . .
C18 C 0.42390(9) 0.5740(6) 0.01439(19) 0.0180(9) Uani 1 d . .
H18 H 0.4359 0.6339 0.0472 0.022 Uiso 1 calc . .
C19 C 0.37893(9) 0.5107(5) -0.05350(18) 0.0121(8) Uani 1 d . .
C20 C 0.42559(9) 0.1219(6) -0.10507(19) 0.0159(9) Uani 1 d . .
C21 C 0.40639(9) 0.0182(6) -0.0955(2) 0.0181(9) Uani 1 d . .
H21 H 0.3956 0.0575 -0.076 0.022 Uiso 1 calc . .
C22 C 0.40347(10) -0.1440(6) -0.1155(2) 0.0194(10) Uani 1 d . .
H22 H 0.3902 -0.2168 -0.1102 0.023 Uiso 1 calc . .
C23 C 0.41960(10) -0.2028(6) -0.14300(19) 0.0192(10) Uani 1 d . .
H23 H 0.4169 -0.3144 -0.1569 0.023 Uiso 1 calc . .
C24 C 0.43941(10) -0.1014(6) -0.15044(19) 0.0189(10) Uani 1 d . .
H24 H 0.4508 -0.1435 -0.1684 0.023 Uiso 1 calc . .
C25 C 0.44264(9) 0.0641(6) -0.13141(18) 0.0142(9) Uani 1 d . .
C26 C 0.46138(9) 0.2001(5) -0.13050(19) 0.0147(9) Uani 1 d . .
C27 C 0.48244(10) 0.2206(6) -0.15053(19) 0.0182(9) Uani 1 d . .
H27 H 0.487 0.131 -0.1692 0.022 Uiso 1 calc . .
C28 C 0.49658(10) 0.3717(6) -0.1431(2) 0.0191(10) Uani 1 d . .
H28 H 0.5107 0.3862 -0.1572 0.023 Uiso 1 calc . .
C29 C 0.49034(9) 0.5036(6) -0.11502(19) 0.0174(9) Uani 1 d . .
H29 H 0.5005 0.606 -0.1099 0.021 Uiso 1 calc . .
C30 C 0.46955(9) 0.4883(6) -0.09443(19) 0.0160(9) Uani 1 d . .
H30 H 0.4652 0.5783 -0.0755 0.019 Uiso 1 calc . .
C31 C 0.45528(9) 0.3357(6) -0.10265(19) 0.0152(9) Uani 1 d . .
C32 C 0.35300(10) 0.5557(6) 0.1644(2) 0.0197(10) Uani 1 d . .
H32 H 0.3336 0.5597 0.1374 0.024 Uiso 1 calc . .
C33 C 0.36040(11) 0.6330(6) 0.2159(2) 0.0232(11) Uani 1 d . .
H33 H 0.3463 0.6883 0.2244 0.028 Uiso 1 calc . .
C34 C 0.38872(12) 0.6281(6) 0.2546(2) 0.0249(11) Uani 1 d . .
H34 H 0.3944 0.682 0.29 0.03 Uiso 1 calc . .
C35 C 0.40883(11) 0.5450(6) 0.2419(2) 0.0216(10) Uani 1 d . .
H35 H 0.4283 0.5411 0.2684 0.026 Uiso 1 calc . .
C36 C 0.40025(10) 0.4668(6) 0.18955(19) 0.0180(9) Uani 1 d . .
C37 C 0.41801(10) 0.3752(5) 0.16757(19) 0.0166(9) Uani 1 d . .
C38 C 0.44749(10) 0.3520(6) 0.1953(2) 0.0222(10) Uani 1 d . .
C39 C 0.46370(10) 0.2752(6) 0.1720(2) 0.0232(10) Uani 1 d . .
H39 H 0.4838 0.2611 0.1922 0.028 Uiso 1 calc . .
C40 C 0.44925(10) 0.2195(6) 0.1176(2) 0.0208(10) Uani 1 d . .
C41 C 0.41996(10) 0.2372(6) 0.0874(2) 0.0187(10) Uani 1 d . .
H41 H 0.4111 0.1978 0.0497 0.022 Uiso 1 calc . .
C42 C 0.40339(9) 0.3120(5) 0.11158(19) 0.0143(9) Uani 1 d . .
C43 C 0.35715(9) 0.1093(5) -0.01486(19) 0.0131(9) Uani 1 d . .
H43 H 0.3768 0.0826 0.0066 0.016 Uiso 1 calc . .
C44 C 0.34206(9) 0.0220(5) -0.06488(18) 0.0141(9) Uani 1 d . .
H44 H 0.3515 -0.0625 -0.0763 0.017 Uiso 1 calc . .
C45 C 0.31382(9) 0.0566(5) -0.09768(18) 0.0136(9) Uani 1 d . .
C46 C 0.30078(9) 0.1922(5) -0.08168(19) 0.0145(9) Uani 1 d . .
C47 C 0.26371(10) 0.3687(6) -0.0959(2) 0.0188(10) Uani 1 d . .
H47 H 0.2457 0.414 -0.1207 0.023 Uiso 1 calc . .
C48 C 0.27655(10) 0.4376(6) -0.0419(2) 0.0205(10) Uani 1 d . .
H48 H 0.2667 0.5181 -0.03 0.025 Uiso 1 calc . .
C49 C 0.30416(9) 0.3861(5) -0.00573(19) 0.0155(9) Uani 1 d . .
C50 C 0.31700(9) 0.2663(6) -0.02865(19) 0.0142(9) Uani 1 d . .
C51 C 0.30756(9) -0.0990(5) -0.18517(18) 0.0147(9) Uani 1 d . .
C52 C 0.33276(10) -0.0608(6) -0.19094(19) 0.0179(9) Uani 1 d . .
H52 H 0.3466 0.0136 -0.1657 0.022 Uiso 1 calc . .
C53 C 0.33666(10) -0.1363(6) -0.2350(2) 0.0206(10) Uani 1 d . .
H53 H 0.3536 -0.1138 -0.2399 0.025 Uiso 1 calc . .
C54 C 0.31613(10) -0.2447(6) -0.2725(2) 0.0217(10) Uani 1 d . .
H54 H 0.3196 -0.2961 -0.3018 0.026 Uiso 1 calc . .
C55 C 0.29091(10) -0.2779(6) -0.2675(2) 0.0209(10) Uani 1 d . .
H55 H 0.2768 -0.3491 -0.2937 0.025 Uiso 1 calc . .
C56 C 0.28664(10) -0.2047(5) -0.22329(19) 0.0160(9) Uani 1 d . .
C57 C 0.26343(10) -0.2143(5) -0.2055(2) 0.0171(9) Uani 1 d . .
C58 C 0.23775(10) -0.3014(6) -0.2260(2) 0.0216(10) Uani 1 d . .
H58 H 0.232 -0.3654 -0.2595 0.026 Uiso 1 calc . .
C59 C 0.22062(10) -0.2941(6) -0.1970(2) 0.0237(11) Uani 1 d . .
H59 H 0.203 -0.3537 -0.2106 0.028 Uiso 1 calc . .
C60 C 0.22909(10) -0.1995(6) -0.1478(2) 0.0218(10) Uani 1 d . .
H60 H 0.2173 -0.1977 -0.128 0.026 Uiso 1 calc . .
C61 C 0.25442(10) -0.1077(6) -0.1273(2) 0.0173(9) Uani 1 d . .
H61 H 0.26 -0.0429 -0.0939 0.021 Uiso 1 calc . .
C62 C 0.27126(9) -0.1140(5) -0.15714(19) 0.0154(9) Uani 1 d . .

loop_
_atom_site_aniso_label
_atom_site_aniso_U_11
_atom_site_aniso_U_22
_atom_site_aniso_U_33
_atom_site_aniso_U_23
_atom_site_aniso_U_13
_atom_site_aniso_U_12
Pt1 0.01211(9) 0.01192(9) 0.01238(9) -0.00001(6) 0.00632(7) 0.00050(6)
Pt2 0.01373(9) 0.01293(9) 0.01068(9) -0.00107(6) 0.00458(7) -0.00260(6)
F1 0.0262(15) 0.0323(16) 0.0238(15) -0.0085(13) 0.0133(13) 0.0037(13)
F2 0.0159(15) 0.074(2) 0.0271(18) -0.0210(17) 0.0022(13) 0.0057(15)
F3 0.0267(16) 0.058(2) 0.0173(16) -0.0114(15) -0.0014(13) 0.0006(15)
F4 0.0198(15) 0.0418(19) 0.0363(18) -0.0142(15) 0.0144(14) -0.0046(13)
O1 0.0113(15) 0.0178(16) 0.0150(16) -0.0002(12) 0.0051(13) 0.0017(12)
O2 0.0165(15) 0.0198(17) 0.0200(17) -0.0052(14) 0.0089(13) -0.0029(13)
N1 0.0151(18) 0.0163(18) 0.0163(19) 0.0014(15) 0.0107(16) 0.0004(15)
N2 0.0123(17) 0.0155(18) 0.0146(19) -0.0006(15) 0.0070(15) -0.0008(14)
N3 0.0154(18) 0.0181(19) 0.0126(19) -0.0015(15) 0.0049(15) 0.0006(15)
N4 0.0125(18) 0.0152(19) 0.017(2) 0.0001(15) 0.0068(16) -0.0001(14)
N5 0.0201(19) 0.0143(19) 0.0111(18) -0.0013(14) 0.0064(15) -0.0048(15)
N6 0.0133(17) 0.0120(17) 0.0135(18) 0.0002(14) 0.0062(15) -0.0026(14)
N7 0.0119(18) 0.020(2) 0.016(2) 0.0009(16) 0.0023(16) -0.0012(15)
N8 0.0114(17) 0.0164(19) 0.0124(18) -0.0008(15) 0.0029(15) 0.0006(14)
C1 0.014(2) 0.022(2) 0.019(2) 0.0018(19) 0.0085(19) 0.0008(18)
C2 0.016(2) 0.028(3) 0.023(3) 0.005(2) 0.010(2) 0.0030(19)
C3 0.024(2) 0.029(3) 0.026(3) 0.004(2) 0.017(2) 0.007(2)
C4 0.025(2) 0.022(2) 0.016(2) -0.0022(19) 0.010(2) 0.001(2)
C5 0.018(2) 0.012(2) 0.017(2) 0.0043(17) 0.0094(18) 0.0016(17)
C6 0.019(2) 0.012(2) 0.017(2) 0.0003(17) 0.0110(18) -0.0015(17)
C7 0.022(2) 0.014(2) 0.020(2) 0.0004(18) 0.014(2) 0.0020(18)
C8 0.022(2) 0.021(2) 0.016(2) -0.0056(19) 0.0073(19) -0.0056(19)
C9 0.014(2) 0.034(3) 0.021(3) -0.004(2) 0.007(2) 0.000(2)
C10 0.020(2) 0.028(3) 0.017(2) -0.006(2) 0.0107(19) 0.002(2)
C11 0.018(2) 0.013(2) 0.012(2) 0.0031(17) 0.0071(17) -0.0004(17)
C12 0.016(2) 0.009(2) 0.017(2) 0.0025(17) 0.0072(18) -0.0009(16)
C13 0.015(2) 0.018(2) 0.014(2) 0.0035(18) 0.0060(18) -0.0001(17)
C14 0.018(2) 0.020(2) 0.011(2) -0.0003(18) 0.0036(18) -0.0010(18)
C15 0.014(2) 0.011(2) 0.013(2) 0.0034(17) 0.0065(17) 0.0003(16)
C16 0.016(2) 0.015(2) 0.016(2) 0.0027(17) 0.0109(18) 0.0012(17)
C17 0.011(2) 0.025(2) 0.016(2) 0.0032(19) 0.0054(18) 0.0024(18)
C18 0.014(2) 0.025(2) 0.013(2) -0.0043(19) 0.0037(18) -0.0008(19)
C19 0.015(2) 0.010(2) 0.013(2) 0.0025(16) 0.0070(17) -0.0010(16)
C20 0.012(2) 0.018(2) 0.014(2) 0.0036(18) 0.0017(18) 0.0053(17)
C21 0.015(2) 0.019(2) 0.020(2) 0.0037(19) 0.0069(19) 0.0020(18)
C22 0.015(2) 0.020(2) 0.019(2) 0.0067(19) 0.0030(19) 0.0016(18)
C23 0.020(2) 0.015(2) 0.015(2) 0.0001(18) 0.0002(19) 0.0021(18)
C24 0.021(2) 0.021(2) 0.013(2) 0.0020(18) 0.0050(19) 0.0052(18)
C25 0.012(2) 0.018(2) 0.009(2) 0.0022(17) 0.0022(17) 0.0024(17)
C26 0.015(2) 0.016(2) 0.010(2) 0.0034(17) 0.0020(18) 0.0063(17)
C27 0.017(2) 0.023(2) 0.015(2) 0.0014(19) 0.0080(19) 0.0072(18)
C28 0.015(2) 0.027(3) 0.018(2) 0.005(2) 0.010(2) 0.0018(18)
C29 0.014(2) 0.018(2) 0.018(2) 0.0014(18) 0.0056(19) 0.0002(18)
C30 0.016(2) 0.017(2) 0.015(2) 0.0027(18) 0.0066(18) 0.0035(17)
C31 0.012(2) 0.018(2) 0.014(2) 0.0024(18) 0.0047(18) 0.0041(17)
C32 0.023(2) 0.022(2) 0.016(2) 0.0003(19) 0.010(2) -0.0059(19)
C33 0.030(3) 0.025(3) 0.021(3) -0.004(2) 0.018(2) -0.006(2)
C34 0.038(3) 0.022(3) 0.016(2) -0.003(2) 0.013(2) -0.008(2)
C35 0.029(3) 0.022(3) 0.012(2) -0.0023(19) 0.007(2) -0.004(2)
C36 0.023(2) 0.015(2) 0.014(2) 0.0032(17) 0.0059(19) -0.0035(18)
C37 0.021(2) 0.014(2) 0.012(2) 0.0000(17) 0.0044(18) -0.0057(17)
C38 0.022(2) 0.027(3) 0.012(2) -0.0003(19) 0.0003(19) -0.004(2)
C39 0.015(2) 0.027(3) 0.023(3) -0.001(2) 0.003(2) -0.0056(19)
C40 0.016(2) 0.020(2) 0.026(3) -0.002(2) 0.008(2) -0.0034(18)
C41 0.017(2) 0.020(2) 0.018(2) -0.0066(19) 0.0071(19) -0.0073(18)
C42 0.017(2) 0.013(2) 0.012(2) 0.0019(17) 0.0052(17) -0.0041(17)
C43 0.012(2) 0.011(2) 0.015(2) 0.0002(17) 0.0051(18) -0.0014(16)
C44 0.014(2) 0.015(2) 0.014(2) 0.0007(17) 0.0066(18) -0.0014(17)
C45 0.016(2) 0.014(2) 0.011(2) 0.0009(17) 0.0069(17) -0.0042(17)
C46 0.013(2) 0.015(2) 0.017(2) 0.0003(17) 0.0073(18) -0.0028(16)
C47 0.010(2) 0.020(2) 0.025(3) -0.0005(19) 0.0058(19) 0.0013(17)
C48 0.017(2) 0.020(2) 0.028(3) -0.003(2) 0.012(2) 0.0002(19)
C49 0.015(2) 0.016(2) 0.015(2) -0.0001(17) 0.0055(18) -0.0031(17)
C50 0.012(2) 0.018(2) 0.013(2) 0.0013(17) 0.0051(17) -0.0029(17)
C51 0.013(2) 0.012(2) 0.012(2) 0.0028(17) -0.0011(17) 0.0054(16)
C52 0.018(2) 0.018(2) 0.015(2) 0.0008(18) 0.0041(19) -0.0002(18)
C53 0.017(2) 0.028(3) 0.017(2) 0.005(2) 0.007(2) 0.0070(19)
C54 0.025(3) 0.024(2) 0.014(2) -0.0007(19) 0.006(2) 0.008(2)
C55 0.018(2) 0.019(2) 0.016(2) -0.0033(19) -0.0019(19) 0.0031(18)
C56 0.018(2) 0.011(2) 0.014(2) 0.0011(17) 0.0015(18) 0.0017(17)
C57 0.017(2) 0.013(2) 0.018(2) 0.0022(18) 0.0040(19) 0.0011(17)
C58 0.018(2) 0.018(2) 0.020(3) -0.0052(19) 0.000(2) -0.0037(18)
C59 0.014(2) 0.020(2) 0.030(3) 0.003(2) 0.002(2) -0.0042(18)
C60 0.015(2) 0.026(3) 0.024(3) 0.005(2) 0.007(2) -0.0005(19)
C61 0.017(2) 0.016(2) 0.015(2) 0.0005(18) 0.0041(19) -0.0012(17)
C62 0.012(2) 0.015(2) 0.014(2) 0.0016(17) -0.0003(17) 0.0000(16)

loop_
_atom_type_symbol
_atom_type_description
_atom_type_scat_dispersion_real
_atom_type_scat_dispersion_imag
_atom_type_scat_source
Pt Pt -1.7033 8.3905 'International Tables Vol C Tables 4.2.6.8 and 6.1.1.4'
F F 0.0171 0.0103 'International Tables Vol C Tables 4.2.6.8 and 6.1.1.4'
O O 0.0106 0.006 'International Tables Vol C Tables 4.2.6.8 and 6.1.1.4'
N N 0.0061 0.0033 'International Tables Vol C Tables 4.2.6.8 and 6.1.1.4'
C C 0.0033 0.0016 'International Tables Vol C Tables 4.2.6.8 and 6.1.1.4'
H H 0 0 'International Tables Vol C Tables 4.2.6.8 and 6.1.1.4'

loop_
_geom_angle_atom_site_label_1
_geom_angle_atom_site_label_2
_geom_angle_atom_site_label_3
_geom_angle
_geom_angle_site_symmetry_1
_geom_angle_site_symmetry_3
N1 Pt1 C11 80.90(17) . .
N1 Pt1 N2 172.36(15) . .
C11 Pt1 N2 106.29(16) . .
N1 Pt1 O1 92.14(14) . .
C11 Pt1 O1 172.92(15) . .
N2 Pt1 O1 80.60(13) . .
N1 Pt1 Pt2 92.44(10) . .
C11 Pt1 Pt2 95.97(12) . .
N2 Pt1 Pt2 89.40(10) . .
O1 Pt1 Pt2 85.58(8) . .
C42 Pt2 N5 81.00(17) . .
C42 Pt2 N6 104.96(16) . .
N5 Pt2 N6 171.88(14) . .
C42 Pt2 O2 172.94(15) . .
N5 Pt2 O2 93.93(14) . .
N6 Pt2 O2 80.58(13) . .
C42 Pt2 Pt1 90.92(12) . .
N5 Pt2 Pt1 86.50(10) . .
N6 Pt2 Pt1 98.77(10) . .
O2 Pt2 Pt1 83.83(9) . .
C12 O1 Pt1 112.5(3) . .
C49 O2 Pt2 111.4(3) . .
C1 N1 C5 120.8(4) . .
C1 N1 Pt1 121.3(3) . .
C5 N1 Pt1 117.9(3) . .
C18 N2 C19 116.5(4) . .
C18 N2 Pt1 131.8(3) . .
C19 N2 Pt1 111.6(3) . .
C14 N3 C15 116.1(4) . .
C20 N4 C16 126.1(4) . .
C20 N4 C31 108.2(4) . .
C16 N4 C31 125.7(4) . .
C32 N5 C36 120.3(4) . .
C32 N5 Pt2 121.9(3) . .
C36 N5 Pt2 117.8(3) . .
C43 N6 C50 117.0(4) . .
C43 N6 Pt2 130.8(3) . .
C50 N6 Pt2 112.1(3) . .
C47 N7 C46 115.9(4) . .
C45 N8 C62 125.2(4) . .
C45 N8 C51 126.2(4) . .
C62 N8 C51 107.8(4) . .
N1 C1 C2 121.3(4) . .
N1 C1 H1 119.4 . .
C2 C1 H1 119.4 . .
C1 C2 C3 119.1(4) . .
C1 C2 H2 120.5 . .
C3 C2 H2 120.5 . .
C2 C3 C4 119.7(4) . .
C2 C3 H3 120.1 . .
C4 C3 H3 120.1 . .
C5 C4 C3 119.1(4) . .
C5 C4 H4 120.4 . .
C3 C4 H4 120.4 . .
N1 C5 C4 120.0(4) . .
N1 C5 C6 111.9(4) . .
C4 C5 C6 128.0(4) . .
C7 C6 C11 119.5(4) . .
C7 C6 C5 124.4(4) . .
C11 C6 C5 116.2(4) . .
F1 C7 C8 115.8(4) . .
F1 C7 C6 120.4(4) . .
C8 C7 C6 123.8(4) . .
C7 C8 C9 115.0(4) . .
C7 C8 H8 122.5 . .
C9 C8 H8 122.5 . .
F2 C9 C10 119.0(4) . .
F2 C9 C8 116.9(4) . .
C10 C9 C8 124.1(4) . .
C9 C10 C11 120.3(4) . .
C9 C10 H10 119.9 . .
C11 C10 H10 119.9 . .
C10 C11 C6 117.4(4) . .
C10 C11 Pt1 129.6(3) . .
C6 C11 Pt1 113.0(3) . .
O1 C12 C13 125.2(4) . .
O1 C12 C19 118.8(4) . .
C13 C12 C19 115.9(4) . .
C12 C13 C14 119.3(4) . .
C12 C13 H13 120.3 . .
C14 C13 H13 120.3 . .
N3 C14 C13 126.1(4) . .
N3 C14 H14 117 . .
C13 C14 H14 117 . .
N3 C15 C19 122.6(4) . .
N3 C15 C16 120.8(4) . .
C19 C15 C16 116.6(4) . .
C17 C16 N4 121.6(4) . .
C17 C16 C15 118.3(4) . .
N4 C16 C15 120.0(4) . .
C16 C17 C18 120.5(4) . .
C16 C17 H17 119.8 . .
C18 C17 H17 119.8 . .
N2 C18 C17 123.8(4) . .
N2 C18 H18 118.1 . .
C17 C18 H18 118.1 . .
N2 C19 C15 123.9(4) . .
N2 C19 C12 116.0(4) . .
C15 C19 C12 120.0(4) . .
C21 C20 C25 122.0(4) . .
C21 C20 N4 128.8(4) . .
C25 C20 N4 109.1(4) . .
C22 C21 C20 117.7(4) . .
C22 C21 H21 121.1 . .
C20 C21 H21 121.1 . .
C21 C22 C23 121.3(4) . .
C21 C22 H22 119.4 . .
C23 C22 H22 119.4 . .
C24 C23 C22 120.8(4) . .
C24 C23 H23 119.6 . .
C22 C23 H23 119.6 . .
C23 C24 C25 119.4(4) . .
C23 C24 H24 120.3 . .
C25 C24 H24 120.3 . .
C24 C25 C20 118.8(4) . .
C24 C25 C26 134.1(4) . .
C20 C25 C26 107.1(4) . .
C27 C26 C31 118.6(4) . .
C27 C26 C25 134.3(4) . .
C31 C26 C25 107.2(4) . .
C28 C27 C26 119.6(4) . .
C28 C27 H27 120.2 . .
C26 C27 H27 120.2 . .
C27 C28 C29 120.8(4) . .
C27 C28 H28 119.6 . .
C29 C28 H28 119.6 . .
C30 C29 C28 121.4(4) . .
C30 C29 H29 119.3 . .
C28 C29 H29 119.3 . .
C29 C30 C31 117.3(4) . .
C29 C30 H30 121.4 . .
C31 C30 H30 121.4 . .
C30 C31 N4 129.2(4) . .
C30 C31 C26 122.4(4) . .
N4 C31 C26 108.4(4) . .
N5 C32 C33 121.9(5) . .
N5 C32 H32 119 . .
C33 C32 H32 119 . .
C32 C33 C34 118.5(5) . .
C32 C33 H33 120.8 . .
C34 C33 H33 120.8 . .
C35 C34 C33 120.1(5) . .
C35 C34 H34 120 . .
C33 C34 H34 120 . .
C34 C35 C36 119.3(5) . .
C34 C35 H35 120.3 . .
C36 C35 H35 120.3 . .
N5 C36 C35 119.8(4) . .
N5 C36 C37 112.2(4) . .
C35 C36 C37 128.0(4) . .
C38 C37 C42 118.6(4) . .
C38 C37 C36 125.7(4) . .
C42 C37 C36 115.6(4) . .
F3 C38 C39 116.4(4) . .
F3 C38 C37 119.5(4) . .
C39 C38 C37 124.1(4) . .
C38 C39 C40 116.2(4) . .
C38 C39 H39 121.9 . .
C40 C39 H39 121.9 . .
F4 C40 C39 118.2(4) . .
F4 C40 C41 118.8(4) . .
C39 C40 C41 123.0(5) . .
C40 C41 C42 120.8(4) . .
C40 C41 H41 119.6 . .
C42 C41 H41 119.6 . .
C41 C42 C37 117.3(4) . .
C41 C42 Pt2 129.2(3) . .
C37 C42 Pt2 113.3(3) . .
N6 C43 C44 123.1(4) . .
N6 C43 H43 118.4 . .
C44 C43 H43 118.4 . .
C45 C44 C43 120.9(4) . .
C45 C44 H44 119.6 . .
C43 C44 H44 119.6 . .
C44 C45 N8 121.3(4) . .
C44 C45 C46 118.3(4) . .
N8 C45 C46 120.4(4) . .
N7 C46 C50 122.2(4) . .
N7 C46 C45 121.0(4) . .
C50 C46 C45 116.7(4) . .
N7 C47 C48 126.3(4) . .
N7 C47 H47 116.8 . .
C48 C47 H47 116.8 . .
C49 C48 C47 119.0(4) . .
C49 C48 H48 120.5 . .
C47 C48 H48 120.5 . .
O2 C49 C48 125.7(4) . .
O2 C49 C50 118.9(4) . .
C48 C49 C50 115.4(4) . .
N6 C50 C46 123.4(4) . .
N6 C50 C49 116.2(4) . .
C46 C50 C49 120.4(4) . .
C52 C51 C56 121.6(4) . .
C52 C51 N8 129.2(4) . .
C56 C51 N8 109.1(4) . .
C53 C52 C51 117.2(4) . .
C53 C52 H52 121.4 . .
C51 C52 H52 121.4 . .
C52 C53 C54 121.5(5) . .
C52 C53 H53 119.3 . .
C54 C53 H53 119.3 . .
C55 C54 C53 121.0(4) . .
C55 C54 H54 119.5 . .
C53 C54 H54 119.5 . .
C54 C55 C56 118.5(4) . .
C54 C55 H55 120.7 . .
C56 C55 H55 120.7 . .
C55 C56 C51 120.2(4) . .
C55 C56 C57 132.8(4) . .
C51 C56 C57 107.0(4) . .
C58 C57 C62 120.1(4) . .
C58 C57 C56 132.8(4) . .
C62 C57 C56 107.1(4) . .
C59 C58 C57 119.2(5) . .
C59 C58 H58 120.4 . .
C57 C58 H58 120.4 . .
C58 C59 C60 120.3(4) . .
C58 C59 H59 119.9 . .
C60 C59 H59 119.9 . .
C61 C60 C59 121.5(5) . .
C61 C60 H60 119.3 . .
C59 C60 H60 119.3 . .
C62 C61 C60 117.8(4) . .
C62 C61 H61 121.1 . .
C60 C61 H61 121.1 . .
C61 C62 C57 121.0(4) . .
C61 C62 N8 130.0(4) . .
C57 C62 N8 108.9(4) . .

loop_
_geom_bond_atom_site_label_1
_geom_bond_atom_site_label_2
_geom_bond_distance
_geom_bond_site_symmetry_2
Pt1 N1 1.998(4) .
Pt1 C11 2.000(4) .
Pt1 N2 2.049(4) .
Pt1 O1 2.081(3) .
Pt1 Pt2 3.1687(2) .
Pt2 C42 1.994(4) .
Pt2 N5 2.002(4) .
Pt2 N6 2.035(4) .
Pt2 O2 2.098(3) .
F1 C7 1.363(5) .
F2 C9 1.353(5) .
F3 C38 1.359(5) .
F4 C40 1.348(6) .
O1 C12 1.296(5) .
O2 C49 1.301(5) .
N1 C1 1.352(6) .
N1 C5 1.360(6) .
N2 C18 1.326(6) .
N2 C19 1.383(6) .
N3 C14 1.333(6) .
N3 C15 1.358(6) .
N4 C20 1.402(6) .
N4 C16 1.403(5) .
N4 C31 1.403(6) .
N5 C32 1.339(6) .
N5 C36 1.362(6) .
N6 C43 1.327(6) .
N6 C50 1.383(6) .
N7 C47 1.327(6) .
N7 C46 1.353(6) .
N8 C45 1.399(6) .
N8 C62 1.407(5) .
N8 C51 1.408(6) .
C1 C2 1.380(6) .
C1 H1 0.95 .
C2 C3 1.387(7) .
C2 H2 0.95 .
C3 C4 1.399(7) .
C3 H3 0.95 .
C4 C5 1.394(6) .
C4 H4 0.95 .
C5 C6 1.458(6) .
C6 C7 1.386(6) .
C6 C11 1.421(6) .
C7 C8 1.374(6) .
C8 C9 1.388(7) .
C8 H8 0.95 .
C9 C10 1.374(7) .
C10 C11 1.387(6) .
C10 H10 0.95 .
C12 C13 1.392(6) .
C12 C19 1.436(6) .
C13 C14 1.392(6) .
C13 H13 0.95 .
C14 H14 0.95 .
C15 C19 1.411(6) .
C15 C16 1.434(6) .
C16 C17 1.374(6) .
C17 C18 1.392(6) .
C17 H17 0.95 .
C18 H18 0.95 .
C20 C21 1.389(6) .
C20 C25 1.400(6) .
C21 C22 1.381(7) .
C21 H21 0.95 .
C22 C23 1.388(7) .
C22 H22 0.95 .
C23 C24 1.377(7) .
C23 H23 0.95 .
C24 C25 1.398(6) .
C24 H24 0.95 .
C25 C26 1.445(6) .
C26 C27 1.395(6) .
C26 C31 1.412(6) .
C27 C28 1.380(7) .
C27 H27 0.95 .
C28 C29 1.395(6) .
C28 H28 0.95 .
C29 C30 1.388(6) .
C29 H29 0.95 .
C30 C31 1.392(6) .
C30 H30 0.95 .
C32 C33 1.381(7) .
C32 H32 0.95 .
C33 C34 1.382(7) .
C33 H33 0.95 .
C34 C35 1.381(7) .
C34 H34 0.95 .
C35 C36 1.397(6) .
C35 H35 0.95 .
C36 C37 1.462(7) .
C37 C38 1.391(7) .
C37 C42 1.429(6) .
C38 C39 1.368(7) .
C39 C40 1.375(7) .
C39 H39 0.95 .
C40 C41 1.383(6) .
C41 C42 1.391(6) .
C41 H41 0.95 .
C43 C44 1.396(6) .
C43 H43 0.95 .
C44 C45 1.369(6) .
C44 H44 0.95 .
C45 C46 1.425(6) .
C46 C50 1.415(6) .
C47 C48 1.398(7) .
C47 H47 0.95 .
C48 C49 1.397(6) .
C48 H48 0.95 .
C49 C50 1.429(6) .
C51 C52 1.398(6) .
C51 C56 1.402(6) .
C52 C53 1.389(7) .
C52 H52 0.95 .
C53 C54 1.399(7) .
C53 H53 0.95 .
C54 C55 1.381(7) .
C54 H54 0.95 .
C55 C56 1.394(7) .
C55 H55 0.95 .
C56 C57 1.453(7) .
C57 C58 1.386(6) .
C57 C62 1.406(6) .
C58 C59 1.382(7) .
C58 H58 0.95 .
C59 C60 1.395(7) .
C59 H59 0.95 .
C60 C61 1.391(6) .
C60 H60 0.95 .
C61 C62 1.389(6) .
C61 H61 0.95 .
